data_1559021
loop_
_publ_author_name
'Zometa Paniagua, Diego F.'
'Powell, Gregory L.'
'Powell, Cynthia B.'
'Reinheimer, Eric W.'

_publ_section_title
;
 Bis(\m~4~-adamantane-1,3-dicarboxylato-1\k<i>O</i>^1^:2\k<i>O</i>^1'^:3\k<i>O</i>^3^:4\k<i>O</i>^3'^)octacarbonyl-1\k^2^<i>C</i>,2\k^2^<i>C</i>,3\k^2^<i>C</i>,4\k^2^<i>C</i>-tetrakis[tris(4-methylphenyl)phosphane]-1\k<i>P</i>,2\k<i>P</i>,3\k<i>P</i>,4\k<i>P</i>-tetraosmium(I)(2
 <i>Os</i>--<i>Os</i>)
;
_journal_coeditor_code WM4137
_journal_issue 9
_journal_name_full IUCrData
_journal_page_first x201204
_journal_paper_doi 10.1107/S2414314620012043
_journal_volume 5
_journal_year 2020
_chemical_formula_iupac '[Os4 (C12 H14 O4)2 (C21 H21 P)4 (C O)8]'
_chemical_formula_moiety 'C116 H112 O16 Os4 P4'
_chemical_formula_sum 'C116 H112 O16 Os4 P4'
_chemical_formula_weight 2646.73
_chemical_name_systematic
'Bis(\m~4~-adamantane-1,3-dicarboxylato-1\k<i>O</i>^1^:2\k<i>O</i>^1'^:3\k<i>O</i>^3^:4\k<i>O</i>^3'^)octacarbonyl-1\k^2^<i>C</i>,2\k^2^<i>C</i>,3\k^2^<i>C</i>,4\k^2^<i>C</i>-tetrakis[tris(4-methylphenyl)phosphane]-1\k<i>P</i>,2\k<i>P</i>,3\k<i>P</i>,4\k<i>P</i>-tetraosmium(I)(2 <i>Os</i>--<i>Os</i>)'
_space_group_crystal_system monoclinic
_space_group_IT_number 14
_space_group_name_Hall '-P 2ybc'
_space_group_name_H-M_alt 'P 1 21/c 1'
_atom_sites_solution_hydrogens geom
_audit_creation_method
;
Olex2 1.3
(compiled 2020.07.31 svn.rc2a77460 for OlexSys, GUI svn.r6145)
;
_cell_angle_alpha 90
_cell_angle_beta 96.7054(9)
_cell_angle_gamma 90
_cell_formula_units_Z 2
_cell_length_a 12.71423(13)
_cell_length_b 17.04149(18)
_cell_length_c 26.1784(3)
_cell_measurement_reflns_used 25347
_cell_measurement_temperature 100.00(10)
_cell_measurement_theta_max 77.2920
_cell_measurement_theta_min 2.6060
_cell_volume 5633.26(11)
_computing_cell_refinement
;
CrysAlisPro (Rigaku OD, 2015)
;
_computing_data_collection
;
CrysAlisPro (Rigaku OD, 2015)
;
_computing_data_reduction
;
CrysAlisPro (Rigaku OD, 2015)
;
_computing_molecular_graphics
;
<i>OLEX2</i> (Dolomanov <i>et al.</i>,  2009)
;
_computing_publication_material
;
<i>OLEX2</i> (Dolomanov <i>et al.</i>,  2009)
;
_computing_structure_refinement
;
<i>SHELXL2014/7</i> (Sheldrick, 2015b)
;
_computing_structure_solution
;
<i>SHELXT2018/3</i> (Sheldrick, 2015a)
;
_diffrn_ambient_temperature 100.00(10)
_diffrn_detector 'CCD plate'
_diffrn_measured_fraction_theta_full 0.999
_diffrn_measured_fraction_theta_max 0.999
_diffrn_measurement_device 'four-circle diffractometer'
_diffrn_measurement_device_type 'Rigaku SuperNova, Dual, Cu, Pilatus 200/300K'
_diffrn_measurement_method '\w scans'
_diffrn_radiation_monochromator mirror
_diffrn_radiation_probe x-ray
_diffrn_radiation_type 'Cu K\a'
_diffrn_radiation_wavelength 1.54184
_diffrn_reflns_av_R_equivalents 0.0328
_diffrn_reflns_av_unetI/netI 0.0307
_diffrn_reflns_limit_h_max 15
_diffrn_reflns_limit_h_min -11
_diffrn_reflns_limit_k_max 20
_diffrn_reflns_limit_k_min -20
_diffrn_reflns_limit_l_max 31
_diffrn_reflns_limit_l_min -31
_diffrn_reflns_number 30975
_diffrn_reflns_theta_full 67.079
_diffrn_reflns_theta_max 67.079
_diffrn_reflns_theta_min 5.727
_diffrn_source 'micro-focus sealed X-ray tube'
_exptl_absorpt_coefficient_mu 9.333
_exptl_absorpt_correction_T_max 1.00000
_exptl_absorpt_correction_T_min 0.41067
_exptl_absorpt_correction_type multi-scan
_exptl_absorpt_process_details
;
(CrysAlisPro; Rigaku OD, 2015)
;
_exptl_crystal_colour yellow
_exptl_crystal_density_diffrn 1.560
_exptl_crystal_description block
_exptl_crystal_F_000 2600
_exptl_crystal_size_max 0.274
_exptl_crystal_size_mid 0.207
_exptl_crystal_size_min 0.102
_refine_diff_density_max 1.216
_refine_diff_density_min -1.340
_refine_ls_extinction_method none
_refine_ls_goodness_of_fit_ref 1.056
_refine_ls_hydrogen_treatment constr
_refine_ls_matrix_type full
_refine_ls_number_parameters 637
_refine_ls_number_reflns 10059
_refine_ls_number_restraints 0
_refine_ls_restrained_S_all 1.056
_refine_ls_R_factor_all 0.0284
_refine_ls_R_factor_gt 0.0273
_refine_ls_shift/su_max 0.003
_refine_ls_shift/su_mean 0.000
_refine_ls_structure_factor_coef Fsqd
_refine_ls_weighting_details 'w=1/[\s^2^(Fo^2^)+(0.0375P)^2^+7.1306P] where P=(Fo^2^+2Fc^2^)/3'
_refine_ls_weighting_scheme calc
_refine_ls_wR_factor_gt 0.0690
_refine_ls_wR_factor_ref 0.0697
_reflns_number_gt 9674
_reflns_number_total 10059
_reflns_threshold_expression 'I > 2\s(I)'
_cod_data_source_file wm4137sup1.cif
_cod_data_source_block I
_cod_original_cell_volume 5633.26(10)
_cod_database_code 1559021
_shelx_space_group_comment
;
The symmetry employed for this shelxl refinement is uniquely defined
by the following loop, which should always be used as a source of
symmetry information in preference to the above space-group names.
They are only intended as comments.
;
_shelx_estimated_absorpt_t_min 0.184
_shelx_estimated_absorpt_t_max 0.449

loop_
_space_group_symop_operation_xyz
'x, y, z'
'-x, y+1/2, -z+1/2'
'-x, -y, -z'
'x, -y-1/2, z-1/2'

loop_
_atom_site_type_symbol
_atom_site_label
_atom_site_fract_x
_atom_site_fract_y
_atom_site_fract_z
_atom_site_U_iso_or_equiv
_atom_site_adp_type
_atom_site_calc_flag
_atom_site_occupancy
_atom_site_disorder_assembly
_atom_site_disorder_group
Os Os2 0.25720(2) 0.61407(2) 0.60158(2) 0.01693(5) Uani d 1 . .
Os Os1 0.24924(2) 0.45454(2) 0.61351(2) 0.01735(5) Uani d 1 . .
P P2 0.29032(6) 0.74958(5) 0.58494(3) 0.02141(17) Uani d 1 . .
P P1 0.27376(6) 0.31514(5) 0.62196(3) 0.02018(17) Uani d 1 . .
O O5 0.41485(18) 0.46765(13) 0.63120(9) 0.0219(5) Uani d 1 . .
O O7 0.70994(18) 0.54451(13) 0.46337(9) 0.0200(5) Uani d 1 . .
O O8 0.73816(17) 0.41608(13) 0.47687(8) 0.0211(5) Uani d 1 . .
O O6 0.42202(16) 0.59267(14) 0.60497(9) 0.0217(5) Uani d 1 . .
O O4 0.02026(18) 0.62535(14) 0.59194(10) 0.0296(6) Uani d 1 . .
O O3 0.2741(2) 0.64628(16) 0.71537(9) 0.0341(6) Uani d 1 . .
O O2 0.0191(2) 0.44367(16) 0.57153(12) 0.0384(7) Uani d 1 . .
O O1 0.1945(3) 0.46999(17) 0.72174(11) 0.0466(8) Uani d 1 . .
C C6 0.7201(2) 0.48462(19) 0.49227(12) 0.0178(6) Uani d 1 . .
C C49 0.5819(2) 0.51894(19) 0.61418(12) 0.0184(6) Uani d 1 . .
C C51 0.7592(2) 0.5842(2) 0.62477(13) 0.0243(7) Uani d 1 . .
H H51 0.7988 0.6327 0.6368 0.029 Uiso calc 1 . .
C C50 0.6422(2) 0.5942(2) 0.63210(12) 0.0219(7) Uani d 1 . .
H H50A 0.6121 0.6396 0.6118 0.026 Uiso calc 1 . .
H H50B 0.6351 0.6041 0.6688 0.026 Uiso calc 1 . .
C C28 0.2264(3) 0.8181(2) 0.62644(13) 0.0253(7) Uani d 1 . .
C C54 0.6286(3) 0.4485(2) 0.64515(13) 0.0231(7) Uani d 1 . .
H H54A 0.5895 0.4003 0.6334 0.028 Uiso calc 1 . .
H H54B 0.6212 0.4562 0.6820 0.028 Uiso calc 1 . .
C C4 0.1111(2) 0.62182(18) 0.59547(13) 0.0195(7) Uani d 1 . .
C C58 0.5922(2) 0.50562(19) 0.55659(11) 0.0176(6) Uani d 1 . .
H H58A 0.5522 0.4581 0.5443 0.021 Uiso calc 1 . .
H H58B 0.5621 0.5510 0.5363 0.021 Uiso calc 1 . .
C C8 0.2435(3) 0.2145(2) 0.70621(13) 0.0267(7) Uani d 1 . .
H H8 0.3141 0.1970 0.7052 0.032 Uiso calc 1 . .
C C1 0.2165(3) 0.4633(2) 0.68037(15) 0.0286(8) Uani d 1 . .
C C56 0.7100(2) 0.49564(19) 0.54905(12) 0.0184(6) Uani d 1 . .
C C53 0.7461(3) 0.4393(2) 0.63792(13) 0.0243(7) Uani d 1 . .
H H53 0.7765 0.3936 0.6585 0.029 Uiso calc 1 . .
C C5 0.4636(2) 0.52736(19) 0.61791(12) 0.0180(6) Uani d 1 . .
C C36 0.1640(3) 0.7508(2) 0.49043(14) 0.0287(8) Uani d 1 . .
H H36 0.1456 0.6987 0.4988 0.034 Uiso calc 1 . .
C C2 0.1064(3) 0.4478(2) 0.58887(15) 0.0249(7) Uani d 1 . .
C C29 0.1324(3) 0.7978(2) 0.64379(16) 0.0339(9) Uani d 1 . .
H H29 0.1044 0.7468 0.6366 0.041 Uiso calc 1 . .
C C42 0.4299(3) 0.7757(2) 0.59678(14) 0.0257(7) Uani d 1 . .
C C55 0.7692(2) 0.5714(2) 0.56791(12) 0.0212(7) Uani d 1 . .
H H55A 0.8449 0.5670 0.5628 0.025 Uiso calc 1 . .
H H55B 0.7388 0.6168 0.5477 0.025 Uiso calc 1 . .
C C10 0.0774(3) 0.2041(2) 0.74291(13) 0.0251(7) Uani d 1 . .
C C16 0.5683(3) 0.2778(2) 0.69879(14) 0.0333(8) Uani d 1 . .
H H16 0.6021 0.2862 0.7327 0.040 Uiso calc 1 . .
C C52 0.8063(3) 0.5139(2) 0.65596(13) 0.0283(8) Uani d 1 . .
H H52A 0.8820 0.5081 0.6513 0.034 Uiso calc 1 . .
H H52B 0.8010 0.5226 0.6930 0.034 Uiso calc 1 . .
C C47 0.4942(3) 0.7828(2) 0.55779(15) 0.0351(9) Uani d 1 . .
H H47 0.4646 0.7769 0.5230 0.042 Uiso calc 1 . .
C C7 0.2028(3) 0.2735(2) 0.67298(13) 0.0224(7) Uani d 1 . .
C C25 0.1718(3) 0.1197(2) 0.53986(15) 0.0318(8) Uani d 1 . .
H H25 0.1765 0.0645 0.5449 0.038 Uiso calc 1 . .
C C9 0.1820(3) 0.1808(2) 0.74093(14) 0.0296(8) Uani d 1 . .
H H9 0.2118 0.1412 0.7637 0.036 Uiso calc 1 . .
C C12 0.0982(3) 0.2973(2) 0.67532(14) 0.0266(7) Uani d 1 . .
H H12 0.0685 0.3375 0.6530 0.032 Uiso calc 1 . .
C C3 0.2664(3) 0.6339(2) 0.67137(15) 0.0256(7) Uani d 1 . .
C C22 0.1644(3) 0.2799(2) 0.52520(13) 0.0242(7) Uani d 1 . .
H H22 0.1625 0.3349 0.5195 0.029 Uiso calc 1 . .
C C30 0.0769(3) 0.8496(2) 0.67153(16) 0.0356(9) Uani d 1 . .
H H30 0.0121 0.8330 0.6828 0.043 Uiso calc 1 . .
C C35 0.2418(3) 0.7906(2) 0.52221(13) 0.0256(7) Uani d 1 . .
C C44 0.5840(3) 0.7957(3) 0.65881(16) 0.0401(10) Uani d 1 . .
H H44 0.6140 0.7988 0.6937 0.048 Uiso calc 1 . .
C C57 0.7557(2) 0.4251(2) 0.58085(12) 0.0213(7) Uani d 1 . .
H H57A 0.7167 0.3769 0.5692 0.026 Uiso calc 1 . .
H H57B 0.8311 0.4178 0.5758 0.026 Uiso calc 1 . .
C C14 0.4102(3) 0.2842(2) 0.63794(13) 0.0231(7) Uani d 1 . .
C C37 0.1129(3) 0.7861(2) 0.44668(14) 0.0327(8) Uani d 1 . .
H H37 0.0594 0.7581 0.4258 0.039 Uiso calc 1 . .
C C21 0.2208(3) 0.2501(2) 0.56945(13) 0.0234(7) Uani d 1 . .
C C11 0.0376(3) 0.2631(2) 0.70974(14) 0.0260(7) Uani d 1 . .
H H11 -0.0331 0.2805 0.7107 0.031 Uiso calc 1 . .
C C13 0.0095(3) 0.1657(2) 0.77931(15) 0.0317(8) Uani d 1 . .
H H13A 0.0155 0.1085 0.7767 0.048 Uiso calc 1 . .
H H13B -0.0645 0.1813 0.7703 0.048 Uiso calc 1 . .
H H13C 0.0335 0.1822 0.8146 0.048 Uiso calc 1 . .
C C24 0.1110(3) 0.1492(2) 0.49648(14) 0.0277(7) Uani d 1 . .
C C15 0.4625(3) 0.2981(2) 0.68698(13) 0.0268(7) Uani d 1 . .
H H15 0.4254 0.3217 0.7125 0.032 Uiso calc 1 . .
C C27 0.0453(3) 0.0956(2) 0.46000(16) 0.0348(8) Uani d 1 . .
H H27A 0.0649 0.0409 0.4680 0.052 Uiso calc 1 . .
H H27B 0.0579 0.1076 0.4246 0.052 Uiso calc 1 . .
H H27C -0.0299 0.1033 0.4636 0.052 Uiso calc 1 . .
C C19 0.4682(3) 0.2526(2) 0.60059(15) 0.0329(8) Uani d 1 . .
H H19 0.4345 0.2438 0.5667 0.039 Uiso calc 1 . .
C C17 0.6259(3) 0.2454(2) 0.66182(15) 0.0316(8) Uani d 1 . .
C C40 0.2691(3) 0.8659(2) 0.50738(16) 0.0348(9) Uani d 1 . .
H H40 0.3234 0.8937 0.5279 0.042 Uiso calc 1 . .
C C45 0.6480(3) 0.8063(2) 0.62011(16) 0.0334(8) Uani d 1 . .
C C23 0.1108(3) 0.2303(2) 0.48932(13) 0.0253(7) Uani d 1 . .
H H23 0.0730 0.2520 0.4591 0.030 Uiso calc 1 . .
C C46 0.6026(3) 0.7985(3) 0.56931(16) 0.0396(9) Uani d 1 . .
H H46 0.6456 0.8039 0.5422 0.048 Uiso calc 1 . .
C C43 0.4768(3) 0.7806(3) 0.64735(15) 0.0397(10) Uani d 1 . .
H H43 0.4345 0.7735 0.6746 0.048 Uiso calc 1 . .
C C20 0.7412(3) 0.2254(3) 0.67495(17) 0.0424(10) Uani d 1 . .
H H20A 0.7688 0.2518 0.7070 0.064 Uiso calc 1 . .
H H20B 0.7809 0.2429 0.6471 0.064 Uiso calc 1 . .
H H20C 0.7490 0.1685 0.6793 0.064 Uiso calc 1 . .
C C41 0.0788(4) 0.9010(3) 0.38623(17) 0.0426(10) Uani d 1 . .
H H41A 0.0493 0.8607 0.3619 0.064 Uiso calc 1 . .
H H41B 0.1272 0.9347 0.3696 0.064 Uiso calc 1 . .
H H41C 0.0211 0.9328 0.3970 0.064 Uiso calc 1 . .
C C26 0.2254(3) 0.1689(2) 0.57566(14) 0.0306(8) Uani d 1 . .
H H26 0.2660 0.1472 0.6050 0.037 Uiso calc 1 . .
C C18 0.5747(3) 0.2341(2) 0.61253(16) 0.0358(9) Uani d 1 . .
H H18 0.6132 0.2133 0.5866 0.043 Uiso calc 1 . .
C C39 0.2188(3) 0.9006(2) 0.46349(17) 0.0389(9) Uani d 1 . .
H H39 0.2394 0.9518 0.4542 0.047 Uiso calc 1 . .
C C31 0.1127(3) 0.9229(2) 0.68301(14) 0.0319(8) Uani d 1 . .
C C38 0.1385(3) 0.8618(2) 0.43278(15) 0.0327(8) Uani d 1 . .
C C48 0.7645(3) 0.8245(3) 0.63302(19) 0.0437(10) Uani d 1 . .
H H48A 0.7767 0.8804 0.6274 0.066 Uiso calc 1 . .
H H48B 0.8056 0.7933 0.6109 0.066 Uiso calc 1 . .
H H48C 0.7867 0.8114 0.6691 0.066 Uiso calc 1 . .
C C33 0.2633(4) 0.8923(3) 0.6380(3) 0.0705(19) Uani d 1 . .
H H33 0.3290 0.9083 0.6274 0.085 Uiso calc 1 . .
C C34 0.0505(3) 0.9778(3) 0.71285(18) 0.0422(10) Uani d 1 . .
H H34A -0.0248 0.9742 0.6998 0.063 Uiso calc 1 . .
H H34B 0.0752 1.0317 0.7089 0.063 Uiso calc 1 . .
H H34C 0.0605 0.9632 0.7493 0.063 Uiso calc 1 . .
C C32 0.2065(5) 0.9446(3) 0.6649(3) 0.076(2) Uani d 1 . .
H H32 0.2327 0.9963 0.6710 0.091 Uiso calc 1 . .

loop_
_atom_site_aniso_label
_atom_site_aniso_U_11
_atom_site_aniso_U_22
_atom_site_aniso_U_33
_atom_site_aniso_U_12
_atom_site_aniso_U_13
_atom_site_aniso_U_23
Os2 0.01309(8) 0.01962(9) 0.01877(8) -0.00181(5) 0.00478(5) -0.00414(5)
Os1 0.01328(8) 0.02051(8) 0.01932(8) -0.00221(5) 0.00641(5) -0.00143(5)
P2 0.0186(4) 0.0222(4) 0.0242(4) -0.0045(3) 0.0059(3) -0.0036(3)
P1 0.0172(4) 0.0220(4) 0.0222(4) 0.0000(3) 0.0059(3) 0.0006(3)
O5 0.0147(11) 0.0282(13) 0.0231(12) -0.0018(9) 0.0034(9) 0.0019(9)
O7 0.0165(11) 0.0224(12) 0.0214(11) 0.0011(8) 0.0034(9) -0.0022(9)
O8 0.0226(11) 0.0217(12) 0.0205(11) -0.0022(9) 0.0084(9) -0.0025(9)
O6 0.0114(10) 0.0246(12) 0.0298(12) -0.0033(9) 0.0058(9) -0.0060(10)
O4 0.0179(13) 0.0280(13) 0.0428(15) 0.0003(10) 0.0025(10) -0.0016(11)
O3 0.0432(15) 0.0413(16) 0.0176(13) 0.0019(12) 0.0031(10) -0.0092(11)
O2 0.0154(14) 0.0328(14) 0.067(2) -0.0014(11) 0.0043(12) -0.0038(13)
O1 0.068(2) 0.0454(18) 0.0316(15) -0.0182(14) 0.0294(15) -0.0102(13)
C6 0.0091(14) 0.0246(17) 0.0200(15) -0.0028(12) 0.0025(11) -0.0029(13)
C49 0.0145(15) 0.0237(16) 0.0173(15) -0.0032(13) 0.0032(11) -0.0023(13)
C51 0.0166(16) 0.0322(19) 0.0237(17) -0.0056(14) 0.0010(12) -0.0089(15)
C50 0.0179(16) 0.0292(18) 0.0185(15) -0.0041(13) 0.0019(12) -0.0074(14)
C28 0.0244(17) 0.0239(18) 0.0279(17) -0.0025(14) 0.0046(14) -0.0055(14)
C54 0.0218(17) 0.0294(18) 0.0183(15) 0.0000(14) 0.0033(13) 0.0002(13)
C4 0.0126(16) 0.0195(16) 0.0275(17) 0.0003(12) 0.0071(12) -0.0022(13)
C58 0.0139(15) 0.0222(16) 0.0165(15) -0.0015(12) 0.0013(11) -0.0027(12)
C8 0.0204(17) 0.032(2) 0.0280(18) 0.0026(14) 0.0052(13) 0.0035(15)
C1 0.027(2) 0.0269(19) 0.034(2) -0.0057(14) 0.0150(16) -0.0028(15)
C56 0.0123(14) 0.0248(17) 0.0183(15) -0.0017(13) 0.0022(11) -0.0038(13)
C53 0.0190(17) 0.0348(19) 0.0189(16) 0.0041(14) 0.0008(12) 0.0031(14)
C5 0.0140(15) 0.0249(17) 0.0153(14) -0.0017(12) 0.0020(11) -0.0039(12)
C36 0.0328(19) 0.0258(18) 0.0284(18) -0.0039(15) 0.0068(14) -0.0032(15)
C2 0.0155(18) 0.0221(17) 0.039(2) -0.0012(13) 0.0092(14) -0.0005(15)
C29 0.0299(19) 0.0235(18) 0.051(2) -0.0059(15) 0.0149(17) -0.0109(17)
C42 0.0217(17) 0.0261(18) 0.0306(18) -0.0049(14) 0.0082(14) -0.0056(14)
C55 0.0132(15) 0.0274(18) 0.0232(16) -0.0066(13) 0.0028(12) -0.0073(14)
C10 0.0251(17) 0.0256(17) 0.0253(17) -0.0045(14) 0.0063(13) -0.0019(14)
C16 0.0259(18) 0.046(2) 0.0278(18) -0.0002(16) 0.0027(14) 0.0137(17)
C52 0.0163(16) 0.046(2) 0.0220(17) -0.0009(15) -0.0013(13) -0.0053(16)
C47 0.0267(19) 0.046(2) 0.034(2) -0.0009(17) 0.0079(15) 0.0026(17)
C7 0.0209(16) 0.0224(17) 0.0249(16) -0.0044(13) 0.0075(13) 0.0022(13)
C25 0.038(2) 0.0196(18) 0.039(2) 0.0009(15) 0.0068(17) 0.0000(15)
C9 0.0272(18) 0.031(2) 0.0299(18) -0.0001(15) 0.0024(14) 0.0080(15)
C12 0.0238(17) 0.0259(18) 0.0302(18) 0.0001(14) 0.0027(14) 0.0033(15)
C3 0.0173(16) 0.0211(17) 0.039(2) 0.0014(13) 0.0054(14) -0.0002(15)
C22 0.0245(17) 0.0196(16) 0.0295(17) 0.0024(13) 0.0078(13) 0.0026(14)
C30 0.0288(19) 0.029(2) 0.052(2) -0.0015(16) 0.0183(17) -0.0027(18)
C35 0.0224(17) 0.0265(18) 0.0296(18) 0.0018(14) 0.0099(14) -0.0003(14)
C44 0.0270(19) 0.059(3) 0.035(2) -0.0132(18) 0.0044(16) -0.0151(19)
C57 0.0128(15) 0.0266(18) 0.0243(17) -0.0007(13) 0.0017(12) -0.0029(14)
C14 0.0216(16) 0.0226(17) 0.0256(17) 0.0020(13) 0.0051(13) 0.0057(14)
C37 0.035(2) 0.039(2) 0.0240(18) -0.0037(17) 0.0035(15) -0.0061(16)
C21 0.0181(16) 0.0254(17) 0.0280(17) 0.0019(13) 0.0086(13) 0.0017(14)
C11 0.0181(16) 0.0250(18) 0.0363(19) 0.0000(13) 0.0089(14) 0.0007(15)
C13 0.0289(19) 0.0284(19) 0.040(2) 0.0021(15) 0.0118(16) 0.0084(16)
C24 0.0261(17) 0.0286(19) 0.0294(18) -0.0009(15) 0.0071(14) -0.0024(15)
C15 0.0219(17) 0.0334(19) 0.0266(17) -0.0012(14) 0.0095(13) 0.0066(15)
C27 0.037(2) 0.0273(19) 0.040(2) -0.0048(16) 0.0055(17) -0.0051(17)
C19 0.0241(18) 0.042(2) 0.0326(19) 0.0046(16) 0.0052(15) -0.0028(17)
C17 0.0240(18) 0.034(2) 0.038(2) 0.0064(15) 0.0113(15) 0.0152(17)
C40 0.0285(19) 0.0262(19) 0.049(2) -0.0065(16) -0.0002(17) 0.0035(17)
C45 0.0255(18) 0.034(2) 0.041(2) -0.0063(16) 0.0047(15) -0.0042(17)
C23 0.0234(17) 0.0245(18) 0.0276(17) 0.0010(14) 0.0014(13) 0.0006(14)
C46 0.0238(19) 0.057(3) 0.040(2) -0.0041(18) 0.0115(16) 0.008(2)
C43 0.0272(19) 0.062(3) 0.031(2) -0.0157(19) 0.0108(16) -0.0126(19)
C20 0.027(2) 0.053(3) 0.050(2) 0.0137(18) 0.0124(17) 0.023(2)
C41 0.052(3) 0.037(2) 0.038(2) 0.0079(19) 0.0030(19) 0.0016(18)
C26 0.036(2) 0.0274(19) 0.0283(18) 0.0040(15) 0.0015(15) 0.0041(15)
C18 0.0268(19) 0.041(2) 0.042(2) 0.0074(16) 0.0121(16) -0.0013(18)
C39 0.039(2) 0.028(2) 0.049(2) -0.0021(17) 0.0030(18) 0.0074(18)
C31 0.0299(19) 0.034(2) 0.0311(19) 0.0033(16) 0.0013(15) -0.0105(16)
C38 0.035(2) 0.033(2) 0.0301(19) 0.0071(16) 0.0070(15) 0.0001(16)
C48 0.0242(19) 0.050(3) 0.058(3) -0.0117(18) 0.0101(18) -0.008(2)
C33 0.050(3) 0.044(3) 0.128(5) -0.023(2) 0.054(3) -0.044(3)
C34 0.039(2) 0.041(2) 0.047(2) 0.0045(18) 0.0052(19) -0.019(2)
C32 0.071(4) 0.043(3) 0.123(5) -0.026(3) 0.051(4) -0.050(3)

loop_
_atom_type_symbol
_atom_type_description
_atom_type_scat_dispersion_real
_atom_type_scat_dispersion_imag
_atom_type_scat_source
C C 0.0181 0.0091 'International Tables Vol C Tables 4.2.6.8 and 6.1.1.4'
H H 0.0000 0.0000 'International Tables Vol C Tables 4.2.6.8 and 6.1.1.4'
O O 0.0492 0.0322 'International Tables Vol C Tables 4.2.6.8 and 6.1.1.4'
Os Os -4.9801 6.2216 'International Tables Vol C Tables 4.2.6.8 and 6.1.1.4'
P P 0.2955 0.4335 'International Tables Vol C Tables 4.2.6.8 and 6.1.1.4'

loop_
_geom_angle_atom_site_label_1
_geom_angle_atom_site_label_2
_geom_angle_atom_site_label_3
_geom_angle_site_symmetry_1
_geom_angle_site_symmetry_3
_geom_angle
_geom_angle_publ_flag
P2 Os2 Os1 . . 170.60(2) ?
O8 Os2 Os1 3_666 . 82.86(6) ?
O8 Os2 P2 3_666 . 91.84(6) ?
O6 Os2 Os1 . . 82.76(6) ?
O6 Os2 P2 . . 88.83(7) ?
O6 Os2 O8 . 3_666 81.95(9) ?
C4 Os2 Os1 . . 91.75(10) ?
C4 Os2 P2 . . 96.40(10) ?
C4 Os2 O8 . 3_666 94.28(12) ?
C4 Os2 O6 . . 173.67(11) ?
C3 Os2 Os1 . . 93.86(11) ?
C3 Os2 P2 . . 90.67(11) ?
C3 Os2 O8 . 3_666 173.78(12) ?
C3 Os2 O6 . . 92.41(12) ?
C3 Os2 C4 . . 91.09(15) ?
P1 Os1 Os2 . . 170.20(2) ?
O5 Os1 Os2 . . 82.59(6) ?
O5 Os1 P1 . . 88.23(6) ?
O5 Os1 O7 . 3_666 81.97(9) ?
O7 Os1 Os2 3_666 . 82.46(6) ?
O7 Os1 P1 3_666 . 92.92(6) ?
C1 Os1 Os2 . . 92.49(11) ?
C1 Os1 P1 . . 91.92(11) ?
C1 Os1 O5 . . 96.48(14) ?
C1 Os1 O7 . 3_666 174.86(12) ?
C1 Os1 C2 . . 90.83(17) ?
C2 Os1 Os2 . . 94.00(11) ?
C2 Os1 P1 . . 94.68(11) ?
C2 Os1 O5 . . 172.05(13) ?
C2 Os1 O7 . 3_666 90.49(13) ?
C28 P2 Os2 . . 113.79(12) ?
C42 P2 Os2 . . 113.16(12) ?
C42 P2 C28 . . 103.44(15) ?
C42 P2 C35 . . 106.27(16) ?
C35 P2 Os2 . . 118.98(12) ?
C35 P2 C28 . . 99.30(16) ?
C7 P1 Os1 . . 112.26(11) ?
C14 P1 Os1 . . 114.78(11) ?
C14 P1 C7 . . 104.90(15) ?
C14 P1 C21 . . 104.75(15) ?
C21 P1 Os1 . . 119.79(11) ?
C21 P1 C7 . . 98.22(15) ?
C5 O5 Os1 . . 122.2(2) ?
C6 O7 Os1 . 3_666 123.3(2) ?
C6 O8 Os2 . 3_666 123.9(2) ?
C5 O6 Os2 . . 123.0(2) ?
O7 C6 C56 . . 118.0(3) ?
O8 C6 O7 . . 124.2(3) ?
O8 C6 C56 . . 117.7(3) ?
C50 C49 C58 . . 108.9(3) ?
C54 C49 C50 . . 110.1(3) ?
C54 C49 C58 . . 109.3(3) ?
C5 C49 C50 . . 111.2(3) ?
C5 C49 C54 . . 111.4(3) ?
C5 C49 C58 . . 105.9(2) ?
C50 C51 H51 . . 109.2 ?
C55 C51 H51 . . 109.2 ?
C55 C51 C50 . . 109.3(3) ?
C55 C51 C52 . . 109.7(3) ?
C52 C51 H51 . . 109.2 ?
C52 C51 C50 . . 110.2(3) ?
C49 C50 H50A . . 109.9 ?
C49 C50 H50B . . 109.9 ?
C51 C50 C49 . . 109.0(3) ?
C51 C50 H50A . . 109.9 ?
C51 C50 H50B . . 109.9 ?
H50A C50 H50B . . 108.3 ?
C29 C28 P2 . . 119.8(3) ?
C33 C28 P2 . . 123.4(3) ?
C33 C28 C29 . . 116.6(3) ?
C49 C54 H54A . . 109.7 ?
C49 C54 H54B . . 109.7 ?
C49 C54 C53 . . 109.7(3) ?
H54A C54 H54B . . 108.2 ?
C53 C54 H54A . . 109.7 ?
C53 C54 H54B . . 109.7 ?
O4 C4 Os2 . . 178.9(3) ?
C49 C58 H58A . . 109.7 ?
C49 C58 H58B . . 109.7 ?
H58A C58 H58B . . 108.2 ?
C56 C58 C49 . . 109.6(2) ?
C56 C58 H58A . . 109.7 ?
C56 C58 H58B . . 109.7 ?
C7 C8 H8 . . 119.6 ?
C7 C8 C9 . . 120.7(3) ?
C9 C8 H8 . . 119.6 ?
O1 C1 Os1 . . 178.5(4) ?
C6 C56 C58 . . 109.5(2) ?
C6 C56 C55 . . 108.8(3) ?
C6 C56 C57 . . 111.3(3) ?
C58 C56 C55 . . 108.1(3) ?
C57 C56 C58 . . 109.2(3) ?
C57 C56 C55 . . 109.9(3) ?
C54 C53 H53 . . 109.5 ?
C52 C53 C54 . . 109.7(3) ?
C52 C53 H53 . . 109.5 ?
C52 C53 C57 . . 109.7(3) ?
C57 C53 C54 . . 109.0(3) ?
C57 C53 H53 . . 109.5 ?
O5 C5 O6 . . 125.6(3) ?
O5 C5 C49 . . 117.5(3) ?
O6 C5 C49 . . 116.8(3) ?
C35 C36 H36 . . 119.5 ?
C37 C36 H36 . . 119.5 ?
C37 C36 C35 . . 120.9(3) ?
O2 C2 Os1 . . 177.1(3) ?
C28 C29 H29 . . 119.0 ?
C28 C29 C30 . . 122.0(3) ?
C30 C29 H29 . . 119.0 ?
C47 C42 P2 . . 122.9(3) ?
C47 C42 C43 . . 118.2(3) ?
C43 C42 P2 . . 118.6(3) ?
C51 C55 C56 . . 109.8(3) ?
C51 C55 H55A . . 109.7 ?
C51 C55 H55B . . 109.7 ?
C56 C55 H55A . . 109.7 ?
C56 C55 H55B . . 109.7 ?
H55A C55 H55B . . 108.2 ?
C9 C10 C13 . . 121.2(3) ?
C11 C10 C9 . . 117.5(3) ?
C11 C10 C13 . . 121.2(3) ?
C15 C16 H16 . . 119.4 ?
C15 C16 C17 . . 121.2(4) ?
C17 C16 H16 . . 119.4 ?
C51 C52 H52A . . 109.8 ?
C51 C52 H52B . . 109.8 ?
C53 C52 C51 . . 109.6(3) ?
C53 C52 H52A . . 109.8 ?
C53 C52 H52B . . 109.8 ?
H52A C52 H52B . . 108.2 ?
C42 C47 H47 . . 119.7 ?
C42 C47 C46 . . 120.5(4) ?
C46 C47 H47 . . 119.7 ?
C8 C7 P1 . . 123.7(3) ?
C8 C7 C12 . . 118.0(3) ?
C12 C7 P1 . . 118.0(3) ?
C24 C25 H25 . . 119.4 ?
C26 C25 H25 . . 119.4 ?
C26 C25 C24 . . 121.3(3) ?
C8 C9 C10 . . 121.2(3) ?
C8 C9 H9 . . 119.4 ?
C10 C9 H9 . . 119.4 ?
C7 C12 H12 . . 119.6 ?
C11 C12 C7 . . 120.8(3) ?
C11 C12 H12 . . 119.6 ?
O3 C3 Os2 . . 178.8(3) ?
C21 C22 H22 . . 119.7 ?
C23 C22 H22 . . 119.7 ?
C23 C22 C21 . . 120.7(3) ?
C29 C30 H30 . . 119.1 ?
C31 C30 C29 . . 121.8(3) ?
C31 C30 H30 . . 119.1 ?
C36 C35 P2 . . 119.6(3) ?
C36 C35 C40 . . 117.7(3) ?
C40 C35 P2 . . 122.2(3) ?
C45 C44 H44 . . 119.6 ?
C45 C44 C43 . . 120.9(4) ?
C43 C44 H44 . . 119.6 ?
C56 C57 H57A . . 109.7 ?
C56 C57 H57B . . 109.7 ?
C53 C57 C56 . . 109.7(3) ?
C53 C57 H57A . . 109.7 ?
C53 C57 H57B . . 109.7 ?
H57A C57 H57B . . 108.2 ?
C15 C14 P1 . . 120.1(3) ?
C15 C14 C19 . . 118.4(3) ?
C19 C14 P1 . . 121.2(3) ?
C36 C37 H37 . . 119.4 ?
C36 C37 C38 . . 121.2(4) ?
C38 C37 H37 . . 119.4 ?
C22 C21 P1 . . 121.0(3) ?
C22 C21 C26 . . 118.2(3) ?
C26 C21 P1 . . 120.4(3) ?
C10 C11 H11 . . 119.2 ?
C12 C11 C10 . . 121.7(3) ?
C12 C11 H11 . . 119.2 ?
C10 C13 H13A . . 109.5 ?
C10 C13 H13B . . 109.5 ?
C10 C13 H13C . . 109.5 ?
H13A C13 H13B . . 109.5 ?
H13A C13 H13C . . 109.5 ?
H13B C13 H13C . . 109.5 ?
C25 C24 C27 . . 121.0(3) ?
C25 C24 C23 . . 117.4(3) ?
C23 C24 C27 . . 121.6(3) ?
C16 C15 C14 . . 120.5(3) ?
C16 C15 H15 . . 119.8 ?
C14 C15 H15 . . 119.8 ?
C24 C27 H27A . . 109.5 ?
C24 C27 H27B . . 109.5 ?
C24 C27 H27C . . 109.5 ?
H27A C27 H27B . . 109.5 ?
H27A C27 H27C . . 109.5 ?
H27B C27 H27C . . 109.5 ?
C14 C19 H19 . . 119.7 ?
C18 C19 C14 . . 120.6(4) ?
C18 C19 H19 . . 119.7 ?
C16 C17 C20 . . 120.5(4) ?
C18 C17 C16 . . 118.3(3) ?
C18 C17 C20 . . 121.2(3) ?
C35 C40 H40 . . 119.4 ?
C39 C40 C35 . . 121.3(4) ?
C39 C40 H40 . . 119.4 ?
C44 C45 C46 . . 118.3(3) ?
C44 C45 C48 . . 120.5(4) ?
C46 C45 C48 . . 121.2(4) ?
C22 C23 C24 . . 121.4(3) ?
C22 C23 H23 . . 119.3 ?
C24 C23 H23 . . 119.3 ?
C47 C46 H46 . . 119.6 ?
C45 C46 C47 . . 120.7(4) ?
C45 C46 H46 . . 119.6 ?
C42 C43 H43 . . 119.3 ?
C44 C43 C42 . . 121.3(3) ?
C44 C43 H43 . . 119.3 ?
C17 C20 H20A . . 109.5 ?
C17 C20 H20B . . 109.5 ?
C17 C20 H20C . . 109.5 ?
H20A C20 H20B . . 109.5 ?
H20A C20 H20C . . 109.5 ?
H20B C20 H20C . . 109.5 ?
H41A C41 H41B . . 109.5 ?
H41A C41 H41C . . 109.5 ?
H41B C41 H41C . . 109.5 ?
C38 C41 H41A . . 109.5 ?
C38 C41 H41B . . 109.5 ?
C38 C41 H41C . . 109.5 ?
C25 C26 C21 . . 121.0(3) ?
C25 C26 H26 . . 119.5 ?
C21 C26 H26 . . 119.5 ?
C19 C18 H18 . . 119.5 ?
C17 C18 C19 . . 121.0(3) ?
C17 C18 H18 . . 119.5 ?
C40 C39 H39 . . 119.5 ?
C40 C39 C38 . . 120.9(4) ?
C38 C39 H39 . . 119.5 ?
C30 C31 C34 . . 120.5(4) ?
C30 C31 C32 . . 116.8(4) ?
C32 C31 C34 . . 122.7(4) ?
C37 C38 C41 . . 120.6(4) ?
C37 C38 C39 . . 118.0(4) ?
C39 C38 C41 . . 121.4(4) ?
C45 C48 H48A . . 109.5 ?
C45 C48 H48B . . 109.5 ?
C45 C48 H48C . . 109.5 ?
H48A C48 H48B . . 109.5 ?
H48A C48 H48C . . 109.5 ?
H48B C48 H48C . . 109.5 ?
C28 C33 H33 . . 119.4 ?
C28 C33 C32 . . 121.2(4) ?
C32 C33 H33 . . 119.4 ?
C31 C34 H34A . . 109.5 ?
C31 C34 H34B . . 109.5 ?
C31 C34 H34C . . 109.5 ?
H34A C34 H34B . . 109.5 ?
H34A C34 H34C . . 109.5 ?
H34B C34 H34C . . 109.5 ?
C31 C32 C33 . . 121.5(4) ?
C31 C32 H32 . . 119.2 ?
C33 C32 H32 . . 119.2 ?

loop_
_geom_bond_atom_site_label_1
_geom_bond_atom_site_label_2
_geom_bond_site_symmetry_2
_geom_bond_distance
_geom_bond_publ_flag
Os2 Os1 . 2.7398(2) ?
Os2 P2 . 2.3964(9) ?
Os2 O8 3_666 2.124(2) ?
Os2 O6 . 2.119(2) ?
Os2 C4 . 1.850(3) ?
Os2 C3 . 1.848(4) ?
Os1 P1 . 2.4028(9) ?
Os1 O5 . 2.114(2) ?
Os1 O7 3_666 2.136(2) ?
Os1 C1 . 1.852(4) ?
Os1 C2 . 1.858(4) ?
P2 C28 . 1.846(3) ?
P2 C42 . 1.821(3) ?
P2 C35 . 1.825(4) ?
P1 C7 . 1.840(3) ?
P1 C14 . 1.815(3) ?
P1 C21 . 1.832(4) ?
O5 C5 . 1.261(4) ?
O7 Os1 3_666 2.136(2) ?
O7 C6 . 1.268(4) ?
O8 Os2 3_666 2.124(2) ?
O8 C6 . 1.265(4) ?
O6 C5 . 1.261(4) ?
O4 C4 . 1.150(4) ?
O3 C3 . 1.164(4) ?
O2 C2 . 1.152(4) ?
O1 C1 . 1.155(5) ?
C6 C56 . 1.518(4) ?
C49 C50 . 1.539(4) ?
C49 C54 . 1.530(5) ?
C49 C58 . 1.545(4) ?
C49 C5 . 1.525(4) ?
C51 H51 . 1.0000 ?
C51 C50 . 1.532(4) ?
C51 C55 . 1.524(5) ?
C51 C52 . 1.531(5) ?
C50 H50A . 0.9900 ?
C50 H50B . 0.9900 ?
C28 C29 . 1.371(5) ?
C28 C33 . 1.371(5) ?
C54 H54A . 0.9900 ?
C54 H54B . 0.9900 ?
C54 C53 . 1.536(5) ?
C58 H58A . 0.9900 ?
C58 H58B . 0.9900 ?
C58 C56 . 1.543(4) ?
C8 H8 . 0.9500 ?
C8 C7 . 1.389(5) ?
C8 C9 . 1.390(5) ?
C56 C55 . 1.546(4) ?
C56 C57 . 1.537(5) ?
C53 H53 . 1.0000 ?
C53 C52 . 1.530(5) ?
C53 C57 . 1.532(4) ?
C36 H36 . 0.9500 ?
C36 C35 . 1.392(5) ?
C36 C37 . 1.387(5) ?
C29 H29 . 0.9500 ?
C29 C30 . 1.386(5) ?
C42 C47 . 1.386(5) ?
C42 C43 . 1.389(5) ?
C55 H55A . 0.9900 ?
C55 H55B . 0.9900 ?
C10 C9 . 1.395(5) ?
C10 C11 . 1.385(5) ?
C10 C13 . 1.507(5) ?
C16 H16 . 0.9500 ?
C16 C15 . 1.389(5) ?
C16 C17 . 1.394(5) ?
C52 H52A . 0.9900 ?
C52 H52B . 0.9900 ?
C47 H47 . 0.9500 ?
C47 C46 . 1.401(5) ?
C7 C12 . 1.398(5) ?
C25 H25 . 0.9500 ?
C25 C24 . 1.391(5) ?
C25 C26 . 1.377(5) ?
C9 H9 . 0.9500 ?
C12 H12 . 0.9500 ?
C12 C11 . 1.381(5) ?
C22 H22 . 0.9500 ?
C22 C21 . 1.386(5) ?
C22 C23 . 1.382(5) ?
C30 H30 . 0.9500 ?
C30 C31 . 1.353(5) ?
C35 C40 . 1.396(5) ?
C44 H44 . 0.9500 ?
C44 C45 . 1.383(6) ?
C44 C43 . 1.385(5) ?
C57 H57A . 0.9900 ?
C57 H57B . 0.9900 ?
C14 C15 . 1.395(5) ?
C14 C19 . 1.399(5) ?
C37 H37 . 0.9500 ?
C37 C38 . 1.389(6) ?
C21 C26 . 1.393(5) ?
C11 H11 . 0.9500 ?
C13 H13A . 0.9800 ?
C13 H13B . 0.9800 ?
C13 H13C . 0.9800 ?
C24 C27 . 1.503(5) ?
C24 C23 . 1.396(5) ?
C15 H15 . 0.9500 ?
C27 H27A . 0.9800 ?
C27 H27B . 0.9800 ?
C27 H27C . 0.9800 ?
C19 H19 . 0.9500 ?
C19 C18 . 1.390(5) ?
C17 C20 . 1.506(5) ?
C17 C18 . 1.389(6) ?
C40 H40 . 0.9500 ?
C40 C39 . 1.382(6) ?
C45 C46 . 1.393(6) ?
C45 C48 . 1.513(5) ?
C23 H23 . 0.9500 ?
C46 H46 . 0.9500 ?
C43 H43 . 0.9500 ?
C20 H20A . 0.9800 ?
C20 H20B . 0.9800 ?
C20 H20C . 0.9800 ?
C41 H41A . 0.9800 ?
C41 H41B . 0.9800 ?
C41 H41C . 0.9800 ?
C41 C38 . 1.513(5) ?
C26 H26 . 0.9500 ?
C18 H18 . 0.9500 ?
C39 H39 . 0.9500 ?
C39 C38 . 1.391(6) ?
C31 C34 . 1.501(5) ?
C31 C32 . 1.384(7) ?
C48 H48A . 0.9800 ?
C48 H48B . 0.9800 ?
C48 H48C . 0.9800 ?
C33 H33 . 0.9500 ?
C33 C32 . 1.389(7) ?
C34 H34A . 0.9800 ?
C34 H34B . 0.9800 ?
C34 H34C . 0.9800 ?
C32 H32 . 0.9500 ?

loop_
_geom_torsion_atom_site_label_1
_geom_torsion_atom_site_label_2
_geom_torsion_atom_site_label_3
_geom_torsion_atom_site_label_4
_geom_torsion_site_symmetry_1
_geom_torsion_site_symmetry_2
_geom_torsion_site_symmetry_3
_geom_torsion_site_symmetry_4
_geom_torsion
_geom_torsion_publ_flag
Os2 P2 C28 C29 . . . . -30.9(3) ?
Os2 P2 C28 C33 . . . . 154.6(4) ?
Os2 P2 C42 C47 . . . . 100.1(3) ?
Os2 P2 C42 C43 . . . . -72.8(3) ?
Os2 P2 C35 C36 . . . . 17.1(3) ?
Os2 P2 C35 C40 . . . . -171.8(3) ?
Os2 O8 C6 O7 3_666 . . . -5.1(4) ?
Os2 O8 C6 C56 3_666 . . . 174.87(19) ?
Os2 O6 C5 O5 . . . . -1.4(4) ?
Os2 O6 C5 C49 . . . . 175.01(19) ?
Os1 P1 C7 C8 . . . . -140.9(3) ?
Os1 P1 C7 C12 . . . . 45.3(3) ?
Os1 P1 C14 C15 . . . . 71.3(3) ?
Os1 P1 C14 C19 . . . . -102.8(3) ?
Os1 P1 C21 C22 . . . . -1.6(3) ?
Os1 P1 C21 C26 . . . . -173.8(2) ?
Os1 O5 C5 O6 . . . . 18.7(4) ?
Os1 O5 C5 C49 . . . . -157.7(2) ?
Os1 O7 C6 O8 3_666 . . . -12.3(4) ?
Os1 O7 C6 C56 3_666 . . . 167.69(19) ?
P2 C28 C29 C30 . . . . -174.7(3) ?
P2 C28 C33 C32 . . . . 173.2(6) ?
P2 C42 C47 C46 . . . . -176.2(3) ?
P2 C42 C43 C44 . . . . 176.2(4) ?
P2 C35 C40 C39 . . . . -169.5(3) ?
P1 C7 C12 C11 . . . . 174.2(3) ?
P1 C14 C15 C16 . . . . -177.0(3) ?
P1 C14 C19 C18 . . . . 175.6(3) ?
P1 C21 C26 C25 . . . . 169.9(3) ?
O7 C6 C56 C58 . . . . 76.0(3) ?
O7 C6 C56 C55 . . . . -42.0(4) ?
O7 C6 C56 C57 . . . . -163.3(3) ?
O8 C6 C56 C58 . . . . -104.0(3) ?
O8 C6 C56 C55 . . . . 138.0(3) ?
O8 C6 C56 C57 . . . . 16.7(4) ?
C6 C56 C55 C51 . . . . 179.4(3) ?
C6 C56 C57 C53 . . . . 178.8(3) ?
C49 C54 C53 C52 . . . . 59.3(3) ?
C49 C54 C53 C57 . . . . -60.9(4) ?
C49 C58 C56 C6 . . . . -178.6(3) ?
C49 C58 C56 C55 . . . . -60.2(3) ?
C49 C58 C56 C57 . . . . 59.3(3) ?
C50 C49 C54 C53 . . . . -59.3(3) ?
C50 C49 C58 C56 . . . . 60.8(3) ?
C50 C49 C5 O5 . . . . -143.5(3) ?
C50 C49 C5 O6 . . . . 39.9(4) ?
C50 C51 C55 C56 . . . . -61.6(4) ?
C50 C51 C52 C53 . . . . 60.0(4) ?
C28 P2 C42 C47 . . . . -136.3(3) ?
C28 P2 C42 C43 . . . . 50.8(4) ?
C28 P2 C35 C36 . . . . -106.9(3) ?
C28 P2 C35 C40 . . . . 64.3(3) ?
C28 C29 C30 C31 . . . . 0.0(7) ?
C28 C33 C32 C31 . . . . 2.7(12) ?
C54 C49 C50 C51 . . . . 59.1(3) ?
C54 C49 C58 C56 . . . . -59.5(3) ?
C54 C49 C5 O5 . . . . -20.2(4) ?
C54 C49 C5 O6 . . . . 163.1(3) ?
C54 C53 C52 C51 . . . . -59.4(4) ?
C54 C53 C57 C56 . . . . 60.8(3) ?
C58 C49 C50 C51 . . . . -60.6(3) ?
C58 C49 C54 C53 . . . . 60.2(3) ?
C58 C49 C5 O5 . . . . 98.4(3) ?
C58 C49 C5 O6 . . . . -78.2(3) ?
C58 C56 C55 C51 . . . . 60.6(3) ?
C58 C56 C57 C53 . . . . -60.2(3) ?
C8 C7 C12 C11 . . . . 0.1(5) ?
C5 C49 C50 C51 . . . . -176.9(3) ?
C5 C49 C54 C53 . . . . 176.8(3) ?
C5 C49 C58 C56 . . . . -179.5(3) ?
C36 C35 C40 C39 . . . . 1.8(6) ?
C36 C37 C38 C41 . . . . -177.3(4) ?
C36 C37 C38 C39 . . . . 1.4(6) ?
C29 C28 C33 C32 . . . . -1.5(9) ?
C29 C30 C31 C34 . . . . 179.6(4) ?
C29 C30 C31 C32 . . . . 1.1(7) ?
C42 P2 C28 C29 . . . . -154.1(3) ?
C42 P2 C28 C33 . . . . 31.4(5) ?
C42 P2 C35 C36 . . . . 146.1(3) ?
C42 P2 C35 C40 . . . . -42.7(3) ?
C42 C47 C46 C45 . . . . 0.8(7) ?
C55 C51 C50 C49 . . . . 61.3(4) ?
C55 C51 C52 C53 . . . . -60.5(3) ?
C55 C56 C57 C53 . . . . 58.2(3) ?
C16 C17 C18 C19 . . . . -1.6(6) ?
C52 C51 C50 C49 . . . . -59.4(3) ?
C52 C51 C55 C56 . . . . 59.4(3) ?
C52 C53 C57 C56 . . . . -59.3(3) ?
C47 C42 C43 C44 . . . . 2.9(6) ?
C7 P1 C14 C15 . . . . -52.4(3) ?
C7 P1 C14 C19 . . . . 133.6(3) ?
C7 P1 C21 C22 . . . . 120.0(3) ?
C7 P1 C21 C26 . . . . -52.2(3) ?
C7 C8 C9 C10 . . . . 1.1(6) ?
C7 C12 C11 C10 . . . . -0.3(6) ?
C25 C24 C23 C22 . . . . -3.3(5) ?
C9 C8 C7 P1 . . . . -174.2(3) ?
C9 C8 C7 C12 . . . . -0.5(5) ?
C9 C10 C11 C12 . . . . 0.9(5) ?
C22 C21 C26 C25 . . . . -2.6(5) ?
C30 C31 C32 C33 . . . . -2.5(10) ?
C35 P2 C28 C29 . . . . 96.6(3) ?
C35 P2 C28 C33 . . . . -77.9(5) ?
C35 P2 C42 C47 . . . . -32.3(4) ?
C35 P2 C42 C43 . . . . 154.8(3) ?
C35 C36 C37 C38 . . . . 0.9(6) ?
C35 C40 C39 C38 . . . . 0.4(6) ?
C44 C45 C46 C47 . . . . 2.0(7) ?
C57 C56 C55 C51 . . . . -58.4(3) ?
C57 C53 C52 C51 . . . . 60.3(4) ?
C14 P1 C7 C8 . . . . -15.7(3) ?
C14 P1 C7 C12 . . . . 170.6(3) ?
C14 P1 C21 C22 . . . . -132.1(3) ?
C14 P1 C21 C26 . . . . 55.7(3) ?
C14 C19 C18 C17 . . . . 0.8(6) ?
C37 C36 C35 P2 . . . . 169.1(3) ?
C37 C36 C35 C40 . . . . -2.4(5) ?
C21 P1 C7 C8 . . . . 92.1(3) ?
C21 P1 C7 C12 . . . . -81.7(3) ?
C21 P1 C14 C15 . . . . -155.3(3) ?
C21 P1 C14 C19 . . . . 30.7(3) ?
C21 C22 C23 C24 . . . . 0.4(5) ?
C11 C10 C9 C8 . . . . -1.3(5) ?
C13 C10 C9 C8 . . . . 177.9(4) ?
C13 C10 C11 C12 . . . . -178.3(3) ?
C24 C25 C26 C21 . . . . -0.3(6) ?
C15 C16 C17 C20 . . . . 178.6(4) ?
C15 C16 C17 C18 . . . . 0.2(6) ?
C15 C14 C19 C18 . . . . 1.4(6) ?
C27 C24 C23 C22 . . . . 174.5(3) ?
C19 C14 C15 C16 . . . . -2.8(5) ?
C17 C16 C15 C14 . . . . 2.0(6) ?
C40 C39 C38 C37 . . . . -2.0(6) ?
C40 C39 C38 C41 . . . . 176.6(4) ?
C45 C44 C43 C42 . . . . -0.1(7) ?
C23 C22 C21 P1 . . . . -169.9(3) ?
C23 C22 C21 C26 . . . . 2.5(5) ?
C43 C42 C47 C46 . . . . -3.2(6) ?
C43 C44 C45 C46 . . . . -2.4(7) ?
C43 C44 C45 C48 . . . . 178.7(4) ?
C20 C17 C18 C19 . . . . 180.0(4) ?
C26 C25 C24 C27 . . . . -174.6(4) ?
C26 C25 C24 C23 . . . . 3.2(5) ?
C48 C45 C46 C47 . . . . -179.1(4) ?
C33 C28 C29 C30 . . . . 0.1(7) ?
C34 C31 C32 C33 . . . . 179.1(6) ?

_cod_database_fobs_code 1559021
